data_7151696
loop_
_publ_author_name
'Wu, Hung-Chou'
'Hwang, Long-Chih'
'Wu, Ming-Jung'

_publ_section_title
;
 A copper-mediated cyclization reaction of hydrazine with enediynones
 providing pyrazolo[1,5-a]pyridines.
;
_journal_issue 3
_journal_name_full 'Organic &amp; biomolecular chemistry'
_journal_page_first 670
_journal_page_last 672
_journal_paper_doi 10.1039/C0OB00756K
_journal_volume 9
_journal_year 2011
_chemical_formula_moiety 'C38 H42 Cu2 N4'
_chemical_formula_sum 'C38 H42 Cu2 N4'
_chemical_formula_weight 681.84
_chemical_name_systematic
;
?
;
_space_group_IT_number 14
_symmetry_cell_setting monoclinic
_symmetry_space_group_name_Hall '-P 2yab'
_symmetry_space_group_name_H-M 'P 1 21/a 1'
_atom_sites_solution_hydrogens geom
_atom_sites_solution_primary direct
_atom_sites_solution_secondary difmap
_audit_creation_method SHELXL-97
_cell_angle_alpha 90.00
_cell_angle_beta 101.7380(10)
_cell_angle_gamma 90.00
_cell_formula_units_Z 4
_cell_length_a 14.2593(3)
_cell_length_b 12.1166(3)
_cell_length_c 19.4748(5)
_cell_measurement_reflns_used 16070
_cell_measurement_temperature 200(2)
_cell_measurement_theta_max 25.35
_cell_measurement_theta_min 2.037
_cell_volume 3294.38(14)
_computing_cell_refinement 'HKL Scalepack (Otwinowski & Minor 1997)'
_computing_data_collection 'Collect (Nonius BV, 1997-2000)'
_computing_data_reduction 'HKL Denzo and Scalepack (Otwinowski & Minor 19'
_computing_molecular_graphics 'Ortep-3 for Windows (Farrugia, 1997)'
_computing_publication_material 'WinGX publication routines (Farrugia, 1999)'
_computing_structure_refinement 'SHELXL-97 (Sheldrick, 1997)'
_computing_structure_solution 'SHELXS-86 (Sheldrick, 1986)'
_diffrn_ambient_temperature 200(2)
_diffrn_detector_area_resol_mean 9
_diffrn_measured_fraction_theta_full 0.983
_diffrn_measured_fraction_theta_max 0.983
_diffrn_measurement_device_type KappaCCD
_diffrn_measurement_method 'CCD rotation images, thick slices'
_diffrn_radiation_monochromator graphite
_diffrn_radiation_source 'fine-focus sealed tube'
_diffrn_radiation_type MoK\a
_diffrn_radiation_wavelength 0.71073
_diffrn_reflns_av_R_equivalents 0.0637
_diffrn_reflns_av_sigmaI/netI 0.0499
_diffrn_reflns_limit_h_max 17
_diffrn_reflns_limit_h_min -17
_diffrn_reflns_limit_k_max 14
_diffrn_reflns_limit_k_min -13
_diffrn_reflns_limit_l_max 23
_diffrn_reflns_limit_l_min -18
_diffrn_reflns_number 19908
_diffrn_reflns_theta_full 25.35
_diffrn_reflns_theta_max 25.35
_diffrn_reflns_theta_min 2.14
_exptl_absorpt_coefficient_mu 1.324
_exptl_absorpt_correction_T_max 0.635
_exptl_absorpt_correction_T_min 0.4947
_exptl_absorpt_correction_type multi-scan
_exptl_absorpt_process_details
;
?
;
_exptl_crystal_colour colorless
_exptl_crystal_density_diffrn 1.375
_exptl_crystal_density_method 'not measured'
_exptl_crystal_description prism
_exptl_crystal_F_000 1424
_exptl_crystal_size_max 0.6
_exptl_crystal_size_mid 0.5
_exptl_crystal_size_min 0.25
_refine_diff_density_max 0.733
_refine_diff_density_min -0.582
_refine_diff_density_rms 0.092
_refine_ls_extinction_method none
_refine_ls_goodness_of_fit_ref 1.037
_refine_ls_hydrogen_treatment fixed
_refine_ls_matrix_type full
_refine_ls_number_parameters 397
_refine_ls_number_reflns 5936
_refine_ls_number_restraints 0
_refine_ls_restrained_S_all 1.037
_refine_ls_R_factor_all 0.0580
_refine_ls_R_factor_gt 0.0432
_refine_ls_shift/su_max 0.001
_refine_ls_shift/su_mean 0.000
_refine_ls_structure_factor_coef Fsqd
_refine_ls_weighting_details 'calc w=1/[\s^2^(Fo^2^)+(0.0582P)^2^+3.9650P] where P=(Fo^2^+2Fc^2^)/3'
_refine_ls_weighting_scheme calc
_refine_ls_wR_factor_gt 0.1097
_refine_ls_wR_factor_ref 0.1192
_reflns_number_gt 4827
_reflns_number_total 5936
_reflns_threshold_expression >2sigma(I)
_cod_data_source_file C0OB00756K.TXT
_cod_data_source_block 6549
_cod_original_sg_symbol_H-M 'P 21/a'
_cod_database_code 7151696

loop_
_symmetry_equiv_pos_as_xyz
'x, y, z'
'-x+1/2, y+1/2, -z'
'-x, -y, -z'
'x-1/2, -y-1/2, z'

loop_
_atom_site_label
_atom_site_type_symbol
_atom_site_fract_x
_atom_site_fract_y
_atom_site_fract_z
_atom_site_U_iso_or_equiv
_atom_site_adp_type
_atom_site_occupancy
_atom_site_symmetry_multiplicity
_atom_site_calc_flag
_atom_site_refinement_flags
_atom_site_disorder_assembly
_atom_site_disorder_group
Cu1 Cu 0.33064(3) 0.55979(3) 0.18762(2) 0.02366(13) Uani 1 1 d . . .
Cu2 Cu 0.14454(3) 0.62689(3) 0.04177(2) 0.02404(13) Uani 1 1 d . B .
N1 N 0.32711(18) 0.5216(2) 0.09014(14) 0.0247(6) Uani 1 1 d . . .
N2 N 0.26757(18) 0.5656(2) 0.03192(14) 0.0240(6) Uani 1 1 d . . .
N3 N 0.15681(18) 0.6803(2) 0.13757(14) 0.0251(6) Uani 1 1 d . . .
N4 N 0.23731(19) 0.6767(2) 0.18991(14) 0.0259(6) Uani 1 1 d . . .
C1 C 0.8094(3) 0.3333(6) 0.4476(3) 0.0853(18) Uani 1 1 d . . .
H1A H 0.8290 0.2740 0.4210 0.128 Uiso 1 1 calc R . .
H1B H 0.8059 0.3073 0.4935 0.128 Uiso 1 1 calc R . .
H1C H 0.8551 0.3923 0.4515 0.128 Uiso 1 1 calc R . .
C2 C 0.7107(4) 0.3754(5) 0.4103(3) 0.0730(15) Uani 1 1 d . . .
H2A H 0.7150 0.4001 0.3636 0.088 Uiso 1 1 calc R . .
H2B H 0.6659 0.3143 0.4049 0.088 Uiso 1 1 calc R . .
C3 C 0.6714(3) 0.4669(4) 0.4465(2) 0.0592(12) Uani 1 1 d . . .
H3A H 0.7196 0.5242 0.4575 0.071 Uiso 1 1 calc R . .
H3B H 0.6588 0.4394 0.4905 0.071 Uiso 1 1 calc R . .
C4 C 0.5799(3) 0.5181(4) 0.4049(2) 0.0567(12) Uani 1 1 d . . .
H4A H 0.5896 0.5347 0.3581 0.068 Uiso 1 1 calc R . .
H4B H 0.5691 0.5875 0.4268 0.068 Uiso 1 1 calc R . .
C5 C 0.4899(3) 0.4477(3) 0.3982(2) 0.0413(9) Uani 1 1 d . . .
H5A H 0.4772 0.4342 0.4446 0.050 Uiso 1 1 calc R . .
H5B H 0.5006 0.3769 0.3778 0.050 Uiso 1 1 calc R . .
C6 C 0.4023(3) 0.5032(3) 0.35272(18) 0.0371(9) Uani 1 1 d . . .
H6A H 0.3446 0.4657 0.3592 0.045 Uiso 1 1 calc R . .
H6B H 0.3987 0.5793 0.3674 0.045 Uiso 1 1 calc R . .
C7 C 0.4075(2) 0.5001(3) 0.27769(18) 0.0302(8) Uani 1 1 d . . .
C8 C 0.4388(2) 0.4649(3) 0.22697(18) 0.0285(8) Uani 1 1 d . . .
C9 C 0.4945(2) 0.4087(3) 0.18437(19) 0.0323(8) Uani 1 1 d . . .
H9 H 0.5492 0.3715 0.2070 0.039 Uiso 1 1 calc R . .
C10 C 0.4732(2) 0.4061(3) 0.11395(19) 0.0316(8) Uani 1 1 d . . .
H10 H 0.5143 0.3652 0.0924 0.038 Uiso 1 1 calc R . .
C11 C 0.3939(2) 0.4593(3) 0.06755(18) 0.0272(7) Uani 1 1 d . . .
C12 C 0.3771(2) 0.4629(3) -0.00502(18) 0.0293(8) Uani 1 1 d . . .
H12 H 0.4114 0.4266 -0.0341 0.035 Uiso 1 1 calc R . .
C13 C 0.2993(2) 0.5314(3) -0.02532(17) 0.0256(7) Uani 1 1 d . . .
C14 C 0.2615(2) 0.5748(3) -0.09624(18) 0.0265(7) Uani 1 1 d . . .
C15 C 0.2416(2) 0.6867(3) -0.10625(19) 0.0310(8) Uani 1 1 d . . .
H15 H 0.2484 0.7338 -0.0678 0.037 Uiso 1 1 calc R . .
C16 C 0.2117(2) 0.7280(3) -0.17352(19) 0.0354(8) Uani 1 1 d . . .
H16 H 0.1985 0.8029 -0.1800 0.043 Uiso 1 1 calc R . .
C17 C 0.2013(3) 0.6594(3) -0.2308(2) 0.0404(9) Uani 1 1 d . . .
H17 H 0.1810 0.6877 -0.2758 0.048 Uiso 1 1 calc R . .
C18 C 0.2211(3) 0.5485(3) -0.22131(19) 0.0406(9) Uani 1 1 d . . .
H18 H 0.2146 0.5020 -0.2600 0.049 Uiso 1 1 calc R . .
C19 C 0.2506(3) 0.5061(3) -0.15443(19) 0.0345(8) Uani 1 1 d . . .
H19 H 0.2633 0.4310 -0.1484 0.041 Uiso 1 1 calc R . .
C20 C -0.0488(4) 0.5838(5) -0.3836(4) 0.110(3) Uani 1 1 d . . .
H20A H -0.0455 0.5541 -0.4288 0.165 Uiso 1 1 calc R . .
H20B H 0.0033 0.5555 -0.3490 0.165 Uiso 1 1 calc R . .
H20C H -0.0447 0.6628 -0.3850 0.165 Uiso 1 1 calc R . .
C21 C -0.1370(4) 0.5529(5) -0.3661(3) 0.0861(18) Uani 1 1 d . . .
H21A H -0.1419 0.4731 -0.3659 0.103 Uiso 1 1 calc R A 2
H21B H -0.1896 0.5813 -0.4012 0.103 Uiso 1 1 calc R A 2
C22A C -0.0653(8) 0.6267(9) -0.2752(6) 0.051(3) Uiso 0.40 1 d P B 1
C22 C -0.1448(5) 0.6007(6) -0.2893(4) 0.0489(17) Uiso 0.60 1 d P B 2
C23 C -0.0819(5) 0.5514(4) -0.2308(2) 0.0779(18) Uani 1 1 d . . .
C24 C -0.0775(3) 0.5979(3) -0.1556(2) 0.0446(10) Uani 1 1 d . B .
H24A H -0.0871 0.6771 -0.1578 0.054 Uiso 1 1 calc R . .
H24B H -0.1277 0.5650 -0.1355 0.054 Uiso 1 1 calc R . .
C25 C 0.0200(2) 0.5712(3) -0.11016(18) 0.0339(8) Uani 1 1 d . . .
H25A H 0.0269 0.4918 -0.1056 0.041 Uiso 1 1 calc R B .
H25B H 0.0698 0.5982 -0.1331 0.041 Uiso 1 1 calc R . .
C26 C 0.0330(2) 0.6207(3) -0.03961(18) 0.0284(8) Uani 1 1 d . B .
C27 C 0.0111(2) 0.6708(3) 0.01017(18) 0.0293(8) Uani 1 1 d . . .
C28 C -0.0392(2) 0.7332(3) 0.05344(18) 0.0328(8) Uani 1 1 d . B .
H28 H -0.1021 0.7529 0.0342 0.039 Uiso 1 1 calc R . .
C29 C -0.0036(2) 0.7656(3) 0.11897(18) 0.0310(8) Uani 1 1 d . . .
H29 H -0.0444 0.8066 0.1407 0.037 Uiso 1 1 calc R B .
C30 C 0.0913(2) 0.7444(3) 0.16038(17) 0.0262(7) Uani 1 1 d . B .
C31 C 0.1301(2) 0.7827(3) 0.22739(17) 0.0283(7) Uani 1 1 d . . .
H31 H 0.1004 0.8276 0.2553 0.034 Uiso 1 1 calc R B .
C32 C 0.2214(2) 0.7404(3) 0.24381(17) 0.0263(7) Uani 1 1 d . B .
C33 C 0.2984(2) 0.7628(3) 0.30526(18) 0.0281(7) Uani 1 1 d . . .
C34 C 0.3921(2) 0.7796(3) 0.2970(2) 0.0341(8) Uani 1 1 d . B .
H34 H 0.4066 0.7751 0.2526 0.041 Uiso 1 1 calc R . .
C35 C 0.4636(3) 0.8027(3) 0.3544(2) 0.0460(10) Uani 1 1 d . . .
H35 H 0.5259 0.8141 0.3484 0.055 Uiso 1 1 calc R B .
C36 C 0.4435(3) 0.8093(4) 0.4207(2) 0.0488(11) Uani 1 1 d . B .
H36 H 0.4922 0.8238 0.4593 0.059 Uiso 1 1 calc R . .
C37 C 0.3502(3) 0.7940(4) 0.4296(2) 0.0459(10) Uani 1 1 d . . .
H37 H 0.3360 0.7993 0.4740 0.055 Uiso 1 1 calc R B .
C38 C 0.2782(3) 0.7709(3) 0.37196(19) 0.0368(9) Uani 1 1 d . B .
H38 H 0.2158 0.7607 0.3780 0.044 Uiso 1 1 calc R . .

loop_
_atom_site_aniso_label
_atom_site_aniso_U_11
_atom_site_aniso_U_22
_atom_site_aniso_U_33
_atom_site_aniso_U_23
_atom_site_aniso_U_13
_atom_site_aniso_U_12
Cu1 0.0218(2) 0.0253(2) 0.0240(2) -0.00144(16) 0.00491(16) 0.00240(16)
Cu2 0.0211(2) 0.0288(2) 0.0227(2) -0.00030(17) 0.00559(16) 0.00346(17)
N1 0.0228(13) 0.0256(14) 0.0259(15) 0.0008(12) 0.0050(12) 0.0027(12)
N2 0.0228(13) 0.0287(15) 0.0212(14) 0.0020(11) 0.0061(11) 0.0027(12)
N3 0.0230(13) 0.0262(14) 0.0261(15) 0.0005(12) 0.0050(11) 0.0042(12)
N4 0.0269(14) 0.0270(14) 0.0237(14) -0.0037(12) 0.0046(12) 0.0017(12)
C1 0.047(3) 0.126(5) 0.083(4) 0.015(4) 0.015(3) 0.013(3)
C2 0.067(3) 0.103(4) 0.048(3) 0.006(3) 0.010(3) 0.017(3)
C3 0.053(3) 0.072(3) 0.048(3) 0.009(2) 0.001(2) -0.006(2)
C4 0.051(3) 0.063(3) 0.050(3) 0.016(2) -0.004(2) -0.003(2)
C5 0.047(2) 0.047(2) 0.028(2) 0.0094(17) 0.0054(17) 0.0047(19)
C6 0.039(2) 0.043(2) 0.030(2) 0.0009(17) 0.0091(16) 0.0022(18)
C7 0.0269(17) 0.0315(19) 0.030(2) 0.0033(15) 0.0008(15) 0.0009(15)
C8 0.0269(17) 0.0293(18) 0.0270(19) 0.0044(15) 0.0003(15) 0.0023(15)
C9 0.0284(17) 0.0306(18) 0.037(2) 0.0040(16) 0.0042(15) 0.0106(15)
C10 0.0304(18) 0.0293(18) 0.037(2) -0.0012(15) 0.0112(16) 0.0101(15)
C11 0.0261(16) 0.0271(17) 0.0305(19) -0.0014(14) 0.0106(14) 0.0044(14)
C12 0.0313(18) 0.0287(18) 0.0306(19) -0.0045(15) 0.0122(15) 0.0059(15)
C13 0.0257(16) 0.0277(18) 0.0249(18) -0.0006(14) 0.0082(14) 0.0006(14)
C14 0.0216(16) 0.0329(19) 0.0263(18) 0.0005(14) 0.0077(14) 0.0037(14)
C15 0.0269(17) 0.0337(19) 0.0325(19) -0.0011(16) 0.0065(15) 0.0028(15)
C16 0.0341(19) 0.035(2) 0.037(2) 0.0089(17) 0.0065(16) 0.0028(16)
C17 0.037(2) 0.056(3) 0.028(2) 0.0114(18) 0.0049(16) -0.0009(19)
C18 0.046(2) 0.051(2) 0.025(2) -0.0043(17) 0.0087(17) 0.0014(19)
C19 0.041(2) 0.0305(19) 0.033(2) -0.0037(16) 0.0100(16) 0.0037(17)
C20 0.066(4) 0.061(4) 0.195(8) 0.026(4) 0.005(4) 0.013(3)
C21 0.078(4) 0.070(4) 0.108(5) 0.021(3) 0.013(4) 0.001(3)
C23 0.138(5) 0.044(3) 0.034(3) 0.001(2) -0.027(3) -0.010(3)
C24 0.049(2) 0.038(2) 0.037(2) 0.0046(17) -0.0140(18) -0.0081(19)
C25 0.0302(18) 0.046(2) 0.0256(19) -0.0012(16) 0.0053(15) -0.0052(16)
C26 0.0241(16) 0.0325(19) 0.0276(19) 0.0053(15) 0.0032(14) -0.0005(15)
C27 0.0218(16) 0.038(2) 0.0270(18) 0.0048(16) 0.0016(14) 0.0011(15)
C28 0.0250(17) 0.043(2) 0.031(2) 0.0064(16) 0.0070(15) 0.0089(16)
C29 0.0280(17) 0.037(2) 0.0313(19) 0.0023(16) 0.0149(15) 0.0087(16)
C30 0.0271(16) 0.0268(17) 0.0270(17) 0.0032(14) 0.0107(14) 0.0048(14)
C31 0.0300(17) 0.0301(18) 0.0278(18) -0.0008(14) 0.0128(15) 0.0064(15)
C32 0.0319(17) 0.0260(17) 0.0234(17) -0.0011(14) 0.0112(14) 0.0006(15)
C33 0.0312(17) 0.0244(17) 0.0287(18) -0.0037(14) 0.0062(15) 0.0023(14)
C34 0.0352(19) 0.034(2) 0.035(2) -0.0087(16) 0.0104(16) -0.0018(16)
C35 0.034(2) 0.045(2) 0.058(3) -0.010(2) 0.0069(19) -0.0059(19)
C36 0.043(2) 0.050(3) 0.047(3) -0.015(2) -0.0084(19) -0.003(2)
C37 0.053(2) 0.053(3) 0.028(2) -0.0131(19) 0.0028(18) 0.001(2)
C38 0.0353(19) 0.040(2) 0.036(2) -0.0059(17) 0.0088(16) 0.0022(17)

loop_
_atom_type_symbol
_atom_type_description
_atom_type_scat_dispersion_real
_atom_type_scat_dispersion_imag
_atom_type_scat_source
C C 0.0033 0.0016 'International Tables Vol C Tables 4.2.6.8 and 6.1.1.4'
H H 0.0000 0.0000 'International Tables Vol C Tables 4.2.6.8 and 6.1.1.4'
Cu Cu 0.3201 1.2651 'International Tables Vol C Tables 4.2.6.8 and 6.1.1.4'
N N 0.0061 0.0033 'International Tables Vol C Tables 4.2.6.8 and 6.1.1.4'

loop_
_geom_angle_atom_site_label_1
_geom_angle_atom_site_label_2
_geom_angle_atom_site_label_3
_geom_angle
_geom_angle_site_symmetry_1
_geom_angle_site_symmetry_3
_geom_angle_publ_flag
N1 Cu1 N4 108.23(11) . . ?
N1 Cu1 C8 96.02(13) . . ?
N4 Cu1 C8 155.16(13) . . ?
N1 Cu1 C7 132.01(13) . . ?
N4 Cu1 C7 119.75(13) . . ?
C8 Cu1 C7 36.46(14) . . ?
N3 Cu2 N2 108.26(11) . . ?
N3 Cu2 C27 95.93(13) . . ?
N2 Cu2 C27 155.79(13) . . ?
N3 Cu2 C26 132.18(12) . . ?
N2 Cu2 C26 119.51(13) . . ?
C27 Cu2 C26 36.41(14) . . ?
C11 N1 N2 107.7(3) . . ?
C11 N1 Cu1 124.6(2) . . ?
N2 N1 Cu1 126.9(2) . . ?
C13 N2 N1 107.9(2) . . ?
C13 N2 Cu2 131.1(2) . . ?
N1 N2 Cu2 118.8(2) . . ?
C30 N3 N4 107.6(3) . . ?
C30 N3 Cu2 124.7(2) . . ?
N4 N3 Cu2 126.8(2) . . ?
C32 N4 N3 108.1(3) . . ?
C32 N4 Cu1 130.7(2) . . ?
N3 N4 Cu1 118.5(2) . . ?
C2 C1 H1A 109.5 . . ?
C2 C1 H1B 109.5 . . ?
H1A C1 H1B 109.5 . . ?
C2 C1 H1C 109.5 . . ?
H1A C1 H1C 109.5 . . ?
H1B C1 H1C 109.5 . . ?
C3 C2 C1 115.0(5) . . ?
C3 C2 H2A 108.5 . . ?
C1 C2 H2A 108.5 . . ?
C3 C2 H2B 108.5 . . ?
C1 C2 H2B 108.5 . . ?
H2A C2 H2B 107.5 . . ?
C2 C3 C4 114.6(4) . . ?
C2 C3 H3A 108.6 . . ?
C4 C3 H3A 108.6 . . ?
C2 C3 H3B 108.6 . . ?
C4 C3 H3B 108.6 . . ?
H3A C3 H3B 107.6 . . ?
C3 C4 C5 115.6(4) . . ?
C3 C4 H4A 108.4 . . ?
C5 C4 H4A 108.4 . . ?
C3 C4 H4B 108.4 . . ?
C5 C4 H4B 108.4 . . ?
H4A C4 H4B 107.4 . . ?
C4 C5 C6 112.1(3) . . ?
C4 C5 H5A 109.2 . . ?
C6 C5 H5A 109.2 . . ?
C4 C5 H5B 109.2 . . ?
C6 C5 H5B 109.2 . . ?
H5A C5 H5B 107.9 . . ?
C7 C6 C5 111.2(3) . . ?
C7 C6 H6A 109.4 . . ?
C5 C6 H6A 109.4 . . ?
C7 C6 H6B 109.4 . . ?
C5 C6 H6B 109.4 . . ?
H6A C6 H6B 108.0 . . ?
C8 C7 C6 153.5(3) . . ?
C8 C7 Cu1 69.4(2) . . ?
C6 C7 Cu1 136.6(3) . . ?
C7 C8 C9 163.2(3) . . ?
C7 C8 Cu1 74.1(2) . . ?
C9 C8 Cu1 122.7(2) . . ?
C10 C9 C8 124.4(3) . . ?
C10 C9 H9 117.8 . . ?
C8 C9 H9 117.8 . . ?
C9 C10 C11 127.8(3) . . ?
C9 C10 H10 116.1 . . ?
C11 C10 H10 116.1 . . ?
N1 C11 C12 109.0(3) . . ?
N1 C11 C10 123.8(3) . . ?
C12 C11 C10 127.0(3) . . ?
C13 C12 C11 105.9(3) . . ?
C13 C12 H12 127.1 . . ?
C11 C12 H12 127.1 . . ?
N2 C13 C12 109.5(3) . . ?
N2 C13 C14 122.9(3) . . ?
C12 C13 C14 127.1(3) . . ?
C19 C14 C15 119.0(3) . . ?
C19 C14 C13 120.6(3) . . ?
C15 C14 C13 120.3(3) . . ?
C16 C15 C14 120.0(3) . . ?
C16 C15 H15 120.0 . . ?
C14 C15 H15 120.0 . . ?
C17 C16 C15 120.6(4) . . ?
C17 C16 H16 119.7 . . ?
C15 C16 H16 119.7 . . ?
C16 C17 C18 119.7(3) . . ?
C16 C17 H17 120.1 . . ?
C18 C17 H17 120.1 . . ?
C17 C18 C19 120.2(4) . . ?
C17 C18 H18 119.9 . . ?
C19 C18 H18 119.9 . . ?
C18 C19 C14 120.5(3) . . ?
C18 C19 H19 119.8 . . ?
C14 C19 H19 119.8 . . ?
C21 C20 H20A 109.5 . . ?
C21 C20 H20B 109.5 . . ?
H20A C20 H20B 109.5 . . ?
C21 C20 H20C 109.5 . . ?
H20A C20 H20C 109.5 . . ?
H20B C20 H20C 109.5 . . ?
C20 C21 C22 110.9(6) . . ?
C20 C21 H21A 109.4 . . ?
C22 C21 H21A 109.4 . . ?
C20 C21 H21B 109.4 . . ?
C22 C21 H21B 109.4 . . ?
H21A C21 H21B 108.0 . . ?
C23 C22 C21 115.7(6) . . ?
C22A C23 C22 49.6(6) . . ?
C22A C23 C24 113.0(6) . . ?
C22 C23 C24 119.8(5) . . ?
C25 C24 C23 109.1(4) . . ?
C25 C24 H24A 109.9 . . ?
C23 C24 H24A 109.9 . . ?
C25 C24 H24B 109.9 . . ?
C23 C24 H24B 109.9 . . ?
H24A C24 H24B 108.3 . . ?
C26 C25 C24 112.5(3) . . ?
C26 C25 H25A 109.1 . . ?
C24 C25 H25A 109.1 . . ?
C26 C25 H25B 109.1 . . ?
C24 C25 H25B 109.1 . . ?
H25A C25 H25B 107.8 . . ?
C27 C26 C25 157.7(3) . . ?
C27 C26 Cu2 69.4(2) . . ?
C25 C26 Cu2 132.9(2) . . ?
C26 C27 C28 163.6(3) . . ?
C26 C27 Cu2 74.2(2) . . ?
C28 C27 Cu2 122.2(2) . . ?
C29 C28 C27 125.5(3) . . ?
C29 C28 H28 117.2 . . ?
C27 C28 H28 117.2 . . ?
C28 C29 C30 127.6(3) . . ?
C28 C29 H29 116.2 . . ?
C30 C29 H29 116.2 . . ?
N3 C30 C31 109.3(3) . . ?
N3 C30 C29 123.1(3) . . ?
C31 C30 C29 127.6(3) . . ?
C32 C31 C30 105.7(3) . . ?
C32 C31 H31 127.1 . . ?
C30 C31 H31 127.1 . . ?
N4 C32 C31 109.3(3) . . ?
N4 C32 C33 121.2(3) . . ?
C31 C32 C33 129.3(3) . . ?
C38 C33 C34 118.9(3) . . ?
C38 C33 C32 120.7(3) . . ?
C34 C33 C32 120.3(3) . . ?
C35 C34 C33 120.2(4) . . ?
C35 C34 H34 119.9 . . ?
C33 C34 H34 119.9 . . ?
C34 C35 C36 120.7(4) . . ?
C34 C35 H35 119.6 . . ?
C36 C35 H35 119.6 . . ?
C35 C36 C37 119.7(4) . . ?
C35 C36 H36 120.2 . . ?
C37 C36 H36 120.2 . . ?
C38 C37 C36 119.8(4) . . ?
C38 C37 H37 120.1 . . ?
C36 C37 H37 120.1 . . ?
C37 C38 C33 120.7(4) . . ?
C37 C38 H38 119.6 . . ?
C33 C38 H38 119.6 . . ?

loop_
_geom_bond_atom_site_label_1
_geom_bond_atom_site_label_2
_geom_bond_distance
_geom_bond_site_symmetry_2
_geom_bond_publ_flag
Cu1 N1 1.944(3) . ?
Cu1 N4 1.950(3) . ?
Cu1 C8 1.951(3) . ?
Cu1 C7 2.005(3) . ?
Cu2 N3 1.949(3) . ?
Cu2 N2 1.950(3) . ?
Cu2 C27 1.950(3) . ?
Cu2 C26 2.005(3) . ?
N1 C11 1.358(4) . ?
N1 N2 1.378(4) . ?
N2 C13 1.351(4) . ?
N3 C30 1.356(4) . ?
N3 N4 1.372(4) . ?
N4 C32 1.358(4) . ?
C1 C2 1.534(7) . ?
C1 H1A 0.9600 . ?
C1 H1B 0.9600 . ?
C1 H1C 0.9600 . ?
C2 C3 1.484(7) . ?
C2 H2A 0.9700 . ?
C2 H2B 0.9700 . ?
C3 C4 1.521(6) . ?
C3 H3A 0.9700 . ?
C3 H3B 0.9700 . ?
C4 C5 1.526(6) . ?
C4 H4A 0.9700 . ?
C4 H4B 0.9700 . ?
C5 C6 1.532(5) . ?
C5 H5A 0.9700 . ?
C5 H5B 0.9700 . ?
C6 C7 1.479(5) . ?
C6 H6A 0.9700 . ?
C6 H6B 0.9700 . ?
C7 C8 1.239(5) . ?
C8 C9 1.433(5) . ?
C9 C10 1.343(5) . ?
C9 H9 0.9300 . ?
C10 C11 1.447(5) . ?
C10 H10 0.9300 . ?
C11 C12 1.385(5) . ?
C12 C13 1.378(5) . ?
C12 H12 0.9300 . ?
C13 C14 1.474(5) . ?
C14 C19 1.390(5) . ?
C14 C15 1.390(5) . ?
C15 C16 1.386(5) . ?
C15 H15 0.9300 . ?
C16 C17 1.375(5) . ?
C16 H16 0.9300 . ?
C17 C18 1.378(6) . ?
C17 H17 0.9300 . ?
C18 C19 1.384(5) . ?
C18 H18 0.9300 . ?
C19 H19 0.9300 . ?
C20 C21 1.418(8) . ?
C20 H20A 0.9600 . ?
C20 H20B 0.9600 . ?
C20 H20C 0.9600 . ?
C21 C22 1.629(10) . ?
C21 H21A 0.9700 . ?
C21 H21B 0.9700 . ?
C22A C23 1.313(12) . ?
C22 C23 1.430(9) . ?
C23 C24 1.557(6) . ?
C24 C25 1.523(5) . ?
C24 H24A 0.9700 . ?
C24 H24B 0.9700 . ?
C25 C26 1.476(5) . ?
C25 H25A 0.9700 . ?
C25 H25B 0.9700 . ?
C26 C27 1.237(5) . ?
C27 C28 1.429(5) . ?
C28 C29 1.333(5) . ?
C28 H28 0.9300 . ?
C29 C30 1.451(4) . ?
C29 H29 0.9300 . ?
C30 C31 1.389(5) . ?
C31 C32 1.375(5) . ?
C31 H31 0.9300 . ?
C32 C33 1.475(5) . ?
C33 C38 1.390(5) . ?
C33 C34 1.394(5) . ?
C34 C35 1.381(5) . ?
C34 H34 0.9300 . ?
C35 C36 1.381(6) . ?
C35 H35 0.9300 . ?
C36 C37 1.388(6) . ?
C36 H36 0.9300 . ?
C37 C38 1.387(5) . ?
C37 H37 0.9300 . ?
C38 H38 0.9300 . ?
